data_4318764
loop_
_publ_author_name
'Kazushi Shiren'
'Koji Tanaka'

_publ_contact_author_address
;
Institute for Molecular Science
38 Nishigonaka
Myodaiji
Okazaki
Aichi 444-8585
JAPAN
;
_publ_contact_author_email ' ktanaka@ims.ac.jp '
_publ_contact_author_fax ' +81-564-55-5245 '
_publ_contact_author_name ' Koji Tanaka'
_publ_contact_author_phone ' +81-564-55-7241 '
_publ_section_title
;
 Acid-Base Equilibrium of Aqua-Chromium-Dioxolene Complexes Aimed at
 Formation of Oxo-Chromium Complexes
;
_journal_name_full 'Inorganic Chemistry'
_journal_page_first 5912
_journal_page_last 5919
_journal_paper_doi 10.1021/ic020308m
_journal_volume 41
_journal_year 2002
_chemical_formula_sum 'C30 H39 Cl2 Cr N3 O13'
_chemical_formula_weight 772.55
_space_group_IT_number 33
_symmetry_cell_setting orthorhombic
_symmetry_Int_Tables_number 33
_symmetry_space_group_name_Hall 'P 2c -2n'
_symmetry_space_group_name_H-M 'P n a 21'
_cell_angle_alpha 90
_cell_angle_beta 90
_cell_angle_gamma 90
_cell_formula_units_Z 4
_cell_length_a 22.058(2)
_cell_length_b 13.3259(9)
_cell_length_c 12.4739(8)
_cell_measurement_reflns_used 10586
_cell_measurement_temperature 173.1
_cell_measurement_theta_max 27.5
_cell_measurement_theta_min 3.1
_cell_volume 3666.6(5)
_computing_cell_refinement CRYSTALCLEAR
_computing_data_collection CRYSTALCLEAR
_computing_data_reduction 'teXsan Ver. 1.11'
_computing_publication_material 'teXsan Ver. 1.11'
_computing_structure_refinement 'teXsan Ver. 1.10'
_computing_structure_solution 'DIRDIF94 (PATTY)'
_diffrn_detector_area_resol_mean 14.62
_diffrn_measured_fraction_theta_full 0.9932
_diffrn_measured_fraction_theta_max 0.9932
_diffrn_measurement_device_type 'Rigaku/MSC Mercury CCD'
_diffrn_measurement_method \w
_diffrn_radiation_type 'Mo K\a'
_diffrn_radiation_wavelength 0.7107
_diffrn_reflns_av_R_equivalents 0.039
_diffrn_reflns_limit_h_max 24
_diffrn_reflns_limit_h_min -28
_diffrn_reflns_limit_k_max 17
_diffrn_reflns_limit_k_min -16
_diffrn_reflns_limit_l_max 16
_diffrn_reflns_limit_l_min -16
_diffrn_reflns_number 340
_diffrn_reflns_theta_full 27.49
_diffrn_reflns_theta_max 27.49
_exptl_absorpt_coefficient_mu 0.522
_exptl_absorpt_correction_type none
_exptl_crystal_colour Green
_exptl_crystal_density_diffrn 1.399
_exptl_crystal_density_method 'not measured'
_exptl_crystal_description Prism
_exptl_crystal_size_max 0.50
_exptl_crystal_size_mid 0.15
_exptl_crystal_size_min 0.15
_refine_diff_density_max 0.39
_refine_diff_density_min -0.35
_refine_ls_abs_structure_Flack 0.56(6)
_refine_ls_extinction_method none
_refine_ls_goodness_of_fit_ref 1.605
_refine_ls_hydrogen_treatment noref
_refine_ls_number_parameters 443
_refine_ls_number_reflns 4369
_refine_ls_R_factor_gt 0.0605
_refine_ls_shift/su_max 0.0330
_refine_ls_structure_factor_coef Fsqd
_refine_ls_weighting_details 'w = 1/[\s^2^(Fo^2^) + (0.09000(Max(Fo^2^,0) + 2Fc^2^)/3)^2^]'
_refine_ls_weighting_scheme calc
_refine_ls_wR_factor_ref 0.1710
_reflns_number_gt 4315
_reflns_number_total 4369
_reflns_threshold_expression F^2^>2.0\s(F^2^)
_cod_data_source_file ic020308m_2.cif
_cod_data_source_block '_[Cr(OH2)(3,6-Bu2SQ)(trpy)](ClO4)2.CH3OH.H2O'
_cod_original_cell_volume 3666.7(8)
_cod_original_sg_symbol_H-M 'P n a 21 '
_cod_original_formula_sum 'C30 H39 Cl2 Cr N3 O13 '
_cod_database_code 4318764

loop_
_symmetry_equiv_pos_as_xyz
x,y,z
-x,-y,1/2+z
1/2-x,1/2+y,1/2+z
1/2+x,1/2-y,z

loop_
_atom_site_label
_atom_site_type_symbol
_atom_site_fract_x
_atom_site_fract_y
_atom_site_fract_z
_atom_site_U_iso_or_equiv
_atom_site_adp_type
_atom_site_occupancy
_atom_site_calc_flag
_atom_site_refinement_flags
_atom_site_disorder_assembly
_atom_site_disorder_group
Cr1 Cr 0.62256(2) 0.26244(4) 0.0104(10) 0.0199(1) Uani 1.00 d . . .
Cl1 Cl 0.65871(5) 0.07793(8) -0.3987(10) 0.0367(3) Uani 1.00 d . . .
Cl2 Cl 0.61190(4) -0.09763(8) 0.0103(10) 0.0383(3) Uani 1.00 d . . .
O1 O 0.6770(1) 0.1493(2) -0.026(1) 0.0270(6) Uani 1.00 d . . .
O2 O 0.6626(1) 0.3474(2) -0.0900(10) 0.0228(6) Uani 1.00 d . . .
O3 O 0.5727(1) 0.3797(2) 0.028(1) 0.0250(6) Uani 1.00 d . . .
O4 O 0.6590(3) 0.0868(4) -0.287(1) 0.088(2) Uani 1.00 d . . .
O5 O 0.6595(2) -0.0246(3) -0.429(1) 0.060(1) Uani 1.00 d . . .
O6 O 0.6054(2) 0.1226(5) -0.443(1) 0.080(2) Uani 1.00 d . . .
O7 O 0.7108(2) 0.1265(5) -0.444(1) 0.087(2) Uani 1.00 d . . .
O8 O 0.6216(3) -0.0274(5) -0.077(1) 0.098(2) Uani 1.00 d . . .
O9 O 0.5498(2) -0.1187(5) 0.010(1) 0.092(2) Uani 1.00 d . . .
O10 O 0.6262(3) -0.0405(5) 0.104(1) 0.086(2) Uani 1.00 d . . .
O11 O 0.6430(5) -0.1848(4) -0.012(2) 0.284(7) Uani 1.00 d . . .
O12 O 0.7818(3) 0.1642(5) -0.106(1) 0.112(2) Uani 1.00 d . . .
O13 O 0.8180(6) 0.1477(10) -0.316(1) 0.214(6) Uani 1.00 d . . .
N1 N 0.6697(1) 0.2911(2) 0.150(1) 0.0243(7) Uani 1.00 d . . .
N2 N 0.5731(1) 0.1878(2) 0.117(1) 0.0216(7) Uani 1.00 d . . .
N3 N 0.5550(1) 0.2026(2) -0.085(1) 0.0230(7) Uani 1.00 d . . .
C1 C 0.6364(2) 0.4350(3) -0.106(1) 0.0213(8) Uani 1.00 d . . .
C2 C 0.5835(2) 0.4512(3) -0.039(1) 0.0231(8) Uani 1.00 d . . .
C3 C 0.5486(2) 0.5407(3) -0.048(1) 0.0292(9) Uani 1.00 d . . .
C4 C 0.5698(2) 0.6088(3) -0.122(1) 0.036(1) Uani 1.00 d . . .
C5 C 0.6225(2) 0.5934(3) -0.185(1) 0.035(1) Uani 1.00 d . . .
C6 C 0.6569(2) 0.5061(3) -0.183(1) 0.0252(8) Uani 1.00 d . . .
C7 C 0.4904(2) 0.5530(3) 0.018(1) 0.047(1) Uani 1.00 d . . .
C8 C 0.5047(4) 0.5526(5) 0.137(1) 0.075(2) Uani 1.00 d . . .
C9 C 0.4468(2) 0.4684(4) -0.011(1) 0.069(2) Uani 1.00 d . . .
C10 C 0.4587(3) 0.6528(4) -0.010(1) 0.068(2) Uani 1.00 d . . .
C11 C 0.7122(2) 0.4870(3) -0.252(1) 0.0326(9) Uani 1.00 d . . .
C12 C 0.7684(2) 0.4784(4) -0.181(1) 0.044(1) Uani 1.00 d . . .
C13 C 0.7041(2) 0.3906(4) -0.318(1) 0.040(1) Uani 1.00 d . . .
C14 C 0.7231(2) 0.5730(4) -0.331(1) 0.049(1) Uani 1.00 d . . .
C15 C 0.7205(2) 0.3481(3) 0.158(1) 0.0336(10) Uani 1.00 d . . .
C16 C 0.7494(2) 0.3606(4) 0.256(1) 0.042(1) Uani 1.00 d . . .
C17 C 0.7267(3) 0.3138(4) 0.346(1) 0.046(1) Uani 1.00 d . . .
C18 C 0.6742(2) 0.2559(3) 0.338(1) 0.038(1) Uani 1.00 d . . .
C19 C 0.6473(2) 0.2463(3) 0.240(1) 0.0274(9) Uani 1.00 d . . .
C20 C 0.5896(2) 0.1908(3) 0.220(1) 0.0253(8) Uani 1.00 d . . .
C21 C 0.5542(2) 0.1455(3) 0.299(1) 0.0313(9) Uani 1.00 d . . .
C22 C 0.4994(2) 0.1020(3) 0.267(1) 0.0366(10) Uani 1.00 d . . .
C23 C 0.4825(2) 0.1033(3) 0.161(1) 0.0321(10) Uani 1.00 d . . .
C24 C 0.5205(2) 0.1466(3) 0.086(1) 0.0257(8) Uani 1.00 d . . .
C25 C 0.5101(2) 0.1552(3) -0.030(1) 0.0254(8) Uani 1.00 d . . .
C26 C 0.4595(2) 0.1185(3) -0.083(1) 0.0333(10) Uani 1.00 d . . .
C27 C 0.4555(2) 0.1292(4) -0.193(1) 0.039(1) Uani 1.00 d . . .
C28 C 0.5018(2) 0.1753(3) -0.249(1) 0.036(1) Uani 1.00 d . . .
C29 C 0.5512(2) 0.2108(3) -0.192(1) 0.0286(9) Uani 1.00 d . . .
C30 C 0.8273(3) 0.2288(7) -0.060(2) 0.105(3) Uani 1.00 d . . .
H1 H 0.5479 0.6695 -0.1320 0.0427 Uiso 1.00 calc . . .
H2 H 0.6351 0.6460 -0.2315 0.0424 Uiso 1.00 calc . . .
H3 H 0.4681 0.5581 0.1767 0.0898 Uiso 1.00 calc . . .
H4 H 0.5303 0.6078 0.1534 0.0898 Uiso 1.00 calc . . .
H5 H 0.5246 0.4918 0.1552 0.0898 Uiso 1.00 calc . . .
H6 H 0.4064 0.4885 0.0038 0.0823 Uiso 1.00 calc . . .
H7 H 0.4504 0.4539 -0.0858 0.0823 Uiso 1.00 calc . . .
H8 H 0.4564 0.4101 0.0289 0.0823 Uiso 1.00 calc . . .
H9 H 0.4167 0.6479 0.0050 0.0818 Uiso 1.00 calc . . .
H10 H 0.4760 0.7057 0.0302 0.0818 Uiso 1.00 calc . . .
H11 H 0.4640 0.6662 -0.0848 0.0818 Uiso 1.00 calc . . .
H12 H 0.8028 0.4638 -0.2240 0.0529 Uiso 1.00 calc . . .
H13 H 0.7747 0.5400 -0.1441 0.0529 Uiso 1.00 calc . . .
H14 H 0.7627 0.4261 -0.1300 0.0529 Uiso 1.00 calc . . .
H15 H 0.7396 0.3786 -0.3588 0.0485 Uiso 1.00 calc . . .
H16 H 0.6703 0.3980 -0.3643 0.0485 Uiso 1.00 calc . . .
H17 H 0.6973 0.3356 -0.2707 0.0485 Uiso 1.00 calc . . .
H18 H 0.7575 0.5580 -0.3745 0.0591 Uiso 1.00 calc . . .
H19 H 0.7300 0.6335 -0.2932 0.0591 Uiso 1.00 calc . . .
H20 H 0.6885 0.5805 -0.3761 0.0591 Uiso 1.00 calc . . .
H21 H 0.7364 0.3799 0.0959 0.0404 Uiso 1.00 calc . . .
H22 H 0.7847 0.4011 0.2604 0.0500 Uiso 1.00 calc . . .
H23 H 0.7467 0.3210 0.4130 0.0552 Uiso 1.00 calc . . .
H24 H 0.6574 0.2240 0.3997 0.0461 Uiso 1.00 calc . . .
H25 H 0.5668 0.1440 0.3714 0.0376 Uiso 1.00 calc . . .
H26 H 0.4738 0.0715 0.3183 0.0439 Uiso 1.00 calc . . .
H27 H 0.4450 0.0747 0.1391 0.0385 Uiso 1.00 calc . . .
H28 H 0.4279 0.0863 -0.0448 0.0399 Uiso 1.00 calc . . .
H29 H 0.4210 0.1049 -0.2311 0.0472 Uiso 1.00 calc . . .
H30 H 0.4999 0.1827 -0.3244 0.0432 Uiso 1.00 calc . . .
H31 H 0.5835 0.2420 -0.2298 0.0343 Uiso 1.00 calc . . .
H32 H 0.8088 0.2742 -0.0116 0.1261 Uiso 1.00 calc . . .
H33 H 0.8566 0.1895 -0.0236 0.1261 Uiso 1.00 calc . . .
H34 H 0.8466 0.2656 -0.1160 0.1261 Uiso 1.00 calc . . .

loop_
_atom_site_aniso_label
_atom_site_aniso_U_11
_atom_site_aniso_U_22
_atom_site_aniso_U_33
_atom_site_aniso_U_12
_atom_site_aniso_U_13
_atom_site_aniso_U_23
Cr1 0.0209(2) 0.0198(3) 0.0191(2) -0.0001(2) 0.0010(2) 0.0056(3)
Cl1 0.0394(5) 0.0441(6) 0.0265(5) 0.0016(4) 0.0022(4) 0.0024(4)
Cl2 0.0318(5) 0.0398(5) 0.0433(6) -0.0054(4) 0.0014(5) 0.0039(6)
O1 0.024(1) 0.023(1) 0.035(1) 0.0044(9) -0.001(1) 0.000(1)
O2 0.023(1) 0.023(1) 0.023(1) 0.0021(9) 0.0044(10) 0.0057(10)
O3 0.026(1) 0.023(1) 0.026(1) 0.0020(9) 0.007(1) 0.005(1)
O4 0.120(5) 0.117(4) 0.026(1) 0.063(4) 0.006(2) 0.009(2)
O5 0.053(2) 0.049(2) 0.079(3) -0.003(2) 0.004(2) -0.009(2)
O6 0.075(3) 0.112(4) 0.052(3) 0.047(3) -0.007(2) 0.021(3)
O7 0.064(3) 0.119(4) 0.076(3) -0.052(3) 0.012(2) -0.007(3)
O8 0.141(6) 0.106(4) 0.047(3) -0.071(4) -0.013(3) 0.026(3)
O9 0.042(2) 0.186(6) 0.049(2) -0.046(3) -0.002(2) 0.025(4)
O10 0.097(4) 0.110(4) 0.050(3) -0.033(3) -0.027(3) -0.005(2)
O11 0.218(9) 0.076(5) 0.56(3) 0.087(6) 0.16(1) -0.043(10)
O12 0.064(3) 0.099(4) 0.174(8) -0.012(3) 0.051(4) -0.009(4)
O13 0.24(1) 0.24(1) 0.17(1) -0.06(1) -0.11(1) 0.044(10)
N1 0.026(1) 0.025(1) 0.022(1) -0.003(1) -0.005(1) 0.002(1)
N2 0.023(1) 0.022(1) 0.019(1) 0.002(1) 0.003(1) 0.003(1)
N3 0.021(1) 0.026(1) 0.022(1) 0.003(1) -0.001(1) 0.003(1)
C1 0.022(2) 0.022(1) 0.020(2) -0.001(1) 0.002(1) 0.004(1)
C2 0.023(2) 0.023(2) 0.023(2) -0.004(1) 0.003(1) 0.001(1)
C3 0.035(2) 0.022(2) 0.031(2) 0.001(1) 0.006(2) 0.001(1)
C4 0.038(2) 0.031(2) 0.038(2) 0.000(2) 0.005(2) 0.011(2)
C5 0.038(2) 0.028(2) 0.040(2) -0.004(1) 0.005(2) 0.014(2)
C6 0.023(2) 0.030(2) 0.023(2) -0.009(1) -0.003(1) 0.010(1)
C7 0.049(2) 0.031(2) 0.061(3) 0.014(2) 0.032(2) 0.006(2)
C8 0.116(6) 0.056(3) 0.053(3) 0.036(4) 0.043(3) 0.008(3)
C9 0.037(2) 0.041(3) 0.128(7) 0.005(2) 0.038(3) 0.013(3)
C10 0.065(3) 0.037(2) 0.102(6) 0.027(2) 0.046(4) 0.022(3)
C11 0.023(2) 0.047(2) 0.027(2) -0.003(2) 0.003(1) 0.012(1)
C12 0.025(2) 0.073(3) 0.035(2) -0.012(2) -0.003(2) 0.008(2)
C13 0.036(2) 0.062(3) 0.023(2) -0.001(2) 0.010(2) -0.002(2)
C14 0.039(2) 0.063(3) 0.046(3) -0.010(2) 0.013(2) 0.031(2)
C15 0.030(2) 0.034(2) 0.037(2) -0.010(1) -0.002(2) -0.002(2)
C16 0.039(2) 0.040(2) 0.046(2) -0.014(2) -0.017(2) 0.004(2)
C17 0.055(3) 0.054(3) 0.029(2) -0.004(2) -0.015(2) -0.005(2)
C18 0.053(3) 0.036(2) 0.026(2) 0.000(2) -0.007(2) 0.003(2)
C19 0.034(2) 0.024(2) 0.025(2) -0.002(1) 0.002(1) 0.001(1)
C20 0.032(2) 0.024(2) 0.020(1) 0.001(1) -0.004(1) 0.003(1)
C21 0.043(2) 0.031(2) 0.020(2) -0.001(2) 0.006(2) 0.002(1)
C22 0.042(2) 0.036(2) 0.031(2) -0.009(2) 0.015(2) 0.000(2)
C23 0.032(2) 0.031(2) 0.033(2) -0.009(2) 0.008(2) 0.000(2)
C24 0.025(2) 0.023(2) 0.030(2) 0.002(1) 0.002(1) 0.000(1)
C25 0.020(2) 0.028(2) 0.029(2) 0.000(1) 0.002(1) 0.002(1)
C26 0.025(2) 0.037(2) 0.038(2) -0.003(2) -0.004(2) -0.002(2)
C27 0.035(2) 0.042(2) 0.042(2) -0.001(2) -0.014(2) -0.005(2)
C28 0.043(2) 0.039(2) 0.026(2) 0.004(2) -0.011(2) -0.001(2)
C29 0.034(2) 0.030(2) 0.021(1) 0.002(2) 0.001(1) 0.001(1)
C30 0.051(4) 0.086(5) 0.18(1) -0.002(3) 0.008(5) 0.054(5)

loop_
_atom_type_symbol
_atom_type_description
_atom_type_scat_dispersion_real
_atom_type_scat_dispersion_imag
_atom_type_scat_source
C C 0.003 0.002
;International Tables for Crystallography
(1992, Vol. C, Tables 4.2.6.8 and 6.1.1.1)
;
H H 0.000 0.000
;International Tables for Crystallography
(1992, Vol. C, Table 6.1.1.2)
;
Cl Cl 0.148 0.159
;International Tables for Crystallography
(1992, Vol. C, Tables 4.2.6.8 and 6.1.1.1)
;
Cr Cr 0.321 0.624
;International Tables for Crystallography
(1992, Vol. C, Tables 4.2.6.8 and 6.1.1.1)
;
N N 0.006 0.003
;International Tables for Crystallography
(1992, Vol. C, Tables 4.2.6.8 and 6.1.1.1)
;
O O 0.011 0.006
;International Tables for Crystallography
(1992, Vol. C, Tables 4.2.6.8 and 6.1.1.1)
;

loop_
_geom_angle_atom_site_label_1
_geom_angle_atom_site_label_2
_geom_angle_atom_site_label_3
_geom_angle
_geom_angle_site_symmetry_1
_geom_angle_site_symmetry_2
_geom_angle_site_symmetry_3
_geom_angle_publ_flag
O1 CR1 O2 91.2(2) . . . yes
O1 CR1 O3 172.4(2) . . . yes
O1 CR1 N1 91.7(2) . . . yes
O1 CR1 N2 96.0(2) . . . yes
O1 CR1 N3 90.6(2) . . . yes
O2 CR1 O3 81.8(1) . . . yes
O2 CR1 N1 102.2(2) . . . yes
O2 CR1 N2 172.7(1) . . . yes
O2 CR1 N3 100.7(2) . . . yes
O3 CR1 N1 92.5(2) . . . yes
O3 CR1 N2 91.0(2) . . . yes
O3 CR1 N3 88.0(2) . . . yes
N1 CR1 N2 78.8(2) . . . yes
N1 CR1 N3 156.9(2) . . . yes
N2 CR1 N3 78.1(2) . . . yes
O4 CL1 O5 110.5(4) . . . yes
O4 CL1 O6 110.7(4) . . . yes
O4 CL1 O7 110.2(5) . . . yes
O5 CL1 O6 107.9(4) . . . yes
O5 CL1 O7 108.7(4) . . . yes
O6 CL1 O7 108.8(5) . . . yes
O8 CL2 O9 105.7(4) . . . yes
O8 CL2 O10 103.7(4) . . . yes
O8 CL2 O11 108.7(10) . . . yes
O9 CL2 O10 109.1(5) . . . yes
O9 CL2 O11 108.5(7) . . . yes
O10 CL2 O11 120(1) . . . yes
CR1 O2 C1 115.1(3) . . . yes
CR1 O3 C2 114.9(3) . . . yes
CR1 N1 C15 125.6(4) . . . yes
CR1 N1 C19 115.4(3) . . . yes
C15 N1 C19 118.9(5) . . . yes
CR1 N2 C20 118.7(3) . . . yes
CR1 N2 C24 119.2(3) . . . yes
C20 N2 C24 121.5(4) . . . yes
CR1 N3 C25 114.8(3) . . . yes
CR1 N3 C29 125.8(4) . . . yes
C25 N3 C29 119.4(5) . . . yes
O2 C1 C2 113.3(4) . . . yes
O2 C1 C6 123.7(4) . . . yes
C2 C1 C6 123.0(4) . . . yes
O3 C2 C1 114.4(4) . . . yes
O3 C2 C3 124.6(4) . . . yes
C1 C2 C3 121.0(4) . . . yes
C2 C3 C4 114.8(5) . . . yes
C2 C3 C7 120.0(4) . . . yes
C4 C3 C7 125.1(5) . . . yes
C3 C4 C5 123.7(5) . . . yes
C4 C5 C6 123.9(5) . . . yes
C1 C6 C5 113.5(4) . . . yes
C1 C6 C11 121.7(4) . . . yes
C5 C6 C11 124.7(4) . . . yes
C3 C7 C8 110.6(6) . . . yes
C3 C7 C9 108.5(5) . . . yes
C3 C7 C10 110.1(5) . . . yes
C8 C7 C9 111.5(7) . . . yes
C8 C7 C10 108.9(6) . . . yes
C9 C7 C10 107.1(6) . . . yes
C6 C11 C12 109.7(5) . . . yes
C6 C11 C13 110.5(4) . . . yes
C6 C11 C14 111.6(5) . . . yes
C12 C11 C13 110.1(5) . . . yes
C12 C11 C14 107.8(5) . . . yes
C13 C11 C14 107.2(5) . . . yes
N1 C15 C16 120.9(5) . . . yes
C15 C16 C17 119.8(5) . . . yes
C16 C17 C18 119.6(5) . . . yes
C17 C18 C19 118.2(5) . . . yes
N1 C19 C18 122.7(5) . . . yes
N1 C19 C20 113.3(4) . . . yes
C18 C19 C20 124.0(5) . . . yes
N2 C20 C19 113.6(4) . . . yes
N2 C20 C21 120.8(5) . . . yes
C19 C20 C21 125.6(5) . . . yes
C20 C21 C22 117.7(5) . . . yes
C21 C22 C23 120.3(5) . . . yes
C22 C23 C24 119.5(5) . . . yes
N2 C24 C23 120.1(5) . . . yes
N2 C24 C25 112.7(4) . . . yes
C23 C24 C25 127.2(5) . . . yes
N3 C25 C24 114.5(4) . . . yes
N3 C25 C26 120.9(5) . . . yes
C24 C25 C26 124.6(5) . . . yes
C25 C26 C27 119.2(5) . . . yes
C26 C27 C28 119.7(5) . . . yes
C27 C28 C29 118.8(5) . . . yes
N3 C29 C28 122.1(5) . . . yes

loop_
_geom_bond_atom_site_label_1
_geom_bond_atom_site_label_2
_geom_bond_distance
_geom_bond_site_symmetry_1
_geom_bond_site_symmetry_2
_geom_bond_publ_flag
CR1 O1 1.980(3) . . yes
CR1 O2 1.906(4) . . yes
CR1 O3 1.923(3) . . yes
CR1 N1 2.064(4) . . yes
CR1 N2 1.985(4) . . yes
CR1 N3 2.065(4) . . yes
CL1 O4 1.400(6) . . yes
CL1 O5 1.419(5) . . yes
CL1 O6 1.429(6) . . yes
CL1 O7 1.432(6) . . yes
CL2 O8 1.454(7) . . yes
CL2 O9 1.399(5) . . yes
CL2 O10 1.428(8) . . yes
CL2 O11 1.377(2) . . yes
O2 C1 1.317(5) . . yes
O3 C2 1.289(6) . . yes
O12 C30 1.44(2) . . yes
N1 C15 1.357(6) . . yes
N1 C19 1.361(7) . . yes
N2 C20 1.343(6) . . yes
N2 C24 1.341(6) . . yes
N3 C25 1.357(6) . . yes
N3 C29 1.341(6) . . yes
C1 C2 1.452(6) . . yes
C1 C6 1.419(6) . . yes
C2 C3 1.424(7) . . yes
C3 C4 1.380(7) . . yes
C3 C7 1.536(7) . . yes
C4 C5 1.416(8) . . yes
C5 C6 1.389(7) . . yes
C6 C11 1.515(7) . . yes
C7 C8 1.51(1) . . yes
C7 C9 1.53(1) . . yes
C7 C10 1.545(8) . . yes
C11 C12 1.528(8) . . yes
C11 C13 1.535(9) . . yes
C11 C14 1.536(7) . . yes
C15 C16 1.384(8) . . yes
C16 C17 1.383(9) . . yes
C17 C18 1.395(9) . . yes
C18 C19 1.373(8) . . yes
C19 C20 1.491(7) . . yes
C20 C21 1.389(7) . . yes
C21 C22 1.399(8) . . yes
C22 C23 1.373(9) . . yes
C23 C24 1.381(7) . . yes
C24 C25 1.473(8) . . yes
C25 C26 1.387(7) . . yes
C26 C27 1.383(9) . . yes
C27 C28 1.375(9) . . yes
C28 C29 1.383(8) . . yes

loop_
_geom_contact_atom_site_label_1
_geom_contact_atom_site_label_2
_geom_contact_distance
_geom_contact_site_symmetry_1
_geom_contact_site_symmetry_2
_geom_contact_publ_flag
O1 O12 2.524(8) . . ?
O1 O8 2.728(8) . . ?
O1 O10 3.206(9) . . ?
O1 O4 3.382(7) . . ?
O1 C14 3.434(7) . 3_645 ?
O1 C30 3.507(10) . . ?
O2 O12 3.594(8) . . ?
O4 C29 3.130(8) . . ?
O4 O8 3.138(9) . . ?
O5 C15 3.330(8) . 3_644 ?
O5 C16 3.423(9) . 3_644 ?
O5 C26 3.484(8) . 2_654 ?
O5 C23 3.489(8) . 2_654 ?
O5 C12 3.515(9) . 3_644 ?
O6 C28 3.404(9) . . ?
O6 C10 3.416(9) . 2_664 ?
O6 C21 3.428(8) . 1_554 ?
O6 O9 3.474(8) . 2_654 ?
O6 C29 3.553(9) . . ?
O6 C18 3.591(9) . 1_554 ?
O7 O13 2.86(1) . . ?
O7 C18 3.320(10) . 1_554 ?
O7 C12 3.59(1) . 3_644 ?
O8 N3 3.40(1) . . ?
O8 C22 3.451(9) . 2_654 ?
O8 C25 3.51(1) . . ?
O9 C22 3.227(9) . 2_654 ?
O9 C28 3.310(8) . 2_655 ?
O9 C21 3.509(8) . 2_654 ?
O10 N2 3.26(1) . . ?
O10 C27 3.322(10) . 2_655 ?
O10 C24 3.421(10) . . ?
O10 C20 3.503(10) . . ?
O10 C12 3.564(9) . 3_645 ?
O11 C17 3.38(1) . 3_644 ?
O11 O13 3.41(3) . 3_645 ?
O11 C4 3.47(2) . 1_545 ?
O12 O13 2.75(2) . . ?
O13 C30 3.38(3) . . ?
C22 C27 3.276(9) . 2_655 ?
C22 C26 3.599(8) . 2_655 ?
C26 C30 3.57(1) . 4_455 ?
